data_7239694
loop_
_publ_author_name
'Voronin, Alexander P.'
'Volkova, Tatyana V.'
'Ilyukhin, Andrey B.'
'Proshin, Alexey N.'
'Perlovich, German L.'

_publ_section_title
;
 Substituent effect on the packing architecture of adamantane and
 memantine derivatives of sulfonamide molecular crystals
;
_journal_issue 2
_journal_name_full CrystEngComm
_journal_page_first 349
_journal_page_last 360
_journal_paper_doi 10.1039/C9CE01750J
_journal_volume 22
_journal_year 2020
_chemical_compound_source 'synthesis as described'
_chemical_formula_moiety 'C19 H27 N1 O2 S1'
_chemical_formula_sum 'C19 H27 N O2 S'
_chemical_formula_weight 333.47
_space_group_IT_number 2
_space_group_name_Hall '-P 1'
_space_group_name_H-M_alt 'P -1'
_symmetry_cell_setting triclinic
_symmetry_Int_Tables_number 2
_symmetry_space_group_name_Hall '-P 1'
_symmetry_space_group_name_H-M 'P -1'
_atom_sites_solution_hydrogens mixed
_audit_conform_dict_location ftp://ftp.iucr.org/pub/cif_core.dic
_audit_conform_dict_name cif_core.dic
_audit_conform_dict_version 2.4.3
_audit_creation_date 2017-12-07T00:01:51-00:00
_audit_creation_method 'WinGX routine CIF_UPDATE'
_audit_update_record
;
2019-10-31 deposited with the CCDC.	2019-12-03 downloaded from the CCDC.
;
_cell_angle_alpha 91.638(14)
_cell_angle_beta 96.140(17)
_cell_angle_gamma 100.447(16)
_cell_formula_units_Z 2
_cell_length_a 6.6214(14)
_cell_length_b 10.2453(17)
_cell_length_c 13.391(2)
_cell_measurement_reflns_used 24
_cell_measurement_temperature 296(2)
_cell_measurement_theta_max 28.91
_cell_measurement_theta_min 26.19
_cell_measurement_wavelength 1.54184
_cell_volume 887.2(3)
_computing_cell_refinement 'CAD4 Express (Enraf Nonius, 1994)'
_computing_data_collection 'CAD4 Express (Enraf Nonius, 1994)'
_computing_data_reduction 'XCAD4 (Harms & Wocadlo, 1995)'
_computing_molecular_graphics 'Ortep-3 for Windows (Farrugia, 1997)'
_computing_publication_material 'WinGX publication routines (Farrugia, 1999)'
_computing_structure_refinement 'SHELXL-2016/6 (Sheldrick, 2016)'
_diffrn_ambient_temperature 296(2)
_diffrn_detector 'scintillation LiI'
_diffrn_detector_dtime 1.195
_diffrn_measured_fraction_theta_full 0.999
_diffrn_measured_fraction_theta_max 0.999
_diffrn_measurement_device '\k-geometry diffractometer'
_diffrn_measurement_device_type 'Enraf Nonius TurboCAD4'
_diffrn_measurement_method 'non-profiled \w/2\t scans'
_diffrn_orient_matrix_UB_11 -0.099287
_diffrn_orient_matrix_UB_12 -0.06584
_diffrn_orient_matrix_UB_13 0.032904
_diffrn_orient_matrix_UB_21 -0.118092
_diffrn_orient_matrix_UB_22 0.026968
_diffrn_orient_matrix_UB_23 -0.042095
_diffrn_orient_matrix_UB_31 0.007198
_diffrn_orient_matrix_UB_32 -0.069337
_diffrn_orient_matrix_UB_33 -0.052885
_diffrn_radiation_monochromator graphite
_diffrn_radiation_probe x-ray
_diffrn_radiation_type CuK\a
_diffrn_radiation_wavelength 1.54184
_diffrn_reflns_av_R_equivalents 0.0358
_diffrn_reflns_av_unetI/netI 0.0427
_diffrn_reflns_Laue_measured_fraction_full 0.999
_diffrn_reflns_Laue_measured_fraction_max 0.999
_diffrn_reflns_limit_h_max 8
_diffrn_reflns_limit_h_min -8
_diffrn_reflns_limit_k_max 12
_diffrn_reflns_limit_k_min -12
_diffrn_reflns_limit_l_max 16
_diffrn_reflns_limit_l_min -16
_diffrn_reflns_number 6541
_diffrn_reflns_point_group_measured_fraction_full 0.999
_diffrn_reflns_point_group_measured_fraction_max 0.999
_diffrn_reflns_theta_full 67.684
_diffrn_reflns_theta_max 70.045
_diffrn_reflns_theta_min 5.381
_diffrn_source 'Enraf Nonius FR590'
_diffrn_standards_decay_% 1
_diffrn_standards_interval_time 120
_diffrn_standards_number 2
_exptl_absorpt_coefficient_mu 1.686
_exptl_absorpt_correction_type none
_exptl_crystal_colour colourless
_exptl_crystal_density_diffrn 1.248
_exptl_crystal_density_method 'not measured'
_exptl_crystal_description block
_exptl_crystal_F_000 360
_exptl_crystal_size_max 0.28
_exptl_crystal_size_mid 0.2
_exptl_crystal_size_min 0.18
_refine_diff_density_max 0.311
_refine_diff_density_min -0.288
_refine_diff_density_rms 0.043
_refine_ls_extinction_coef 0.0280(19)
_refine_ls_extinction_expression Fc^*^=kFc[1+0.001xFc^2^\l^3^/sin(2\q)]^-1/4^
_refine_ls_extinction_method 'SHELXL-2016/6 (Sheldrick 2016)'
_refine_ls_goodness_of_fit_ref 0.983
_refine_ls_hydrogen_treatment mixed
_refine_ls_matrix_type full
_refine_ls_number_constraints 0
_refine_ls_number_parameters 216
_refine_ls_number_reflns 3366
_refine_ls_number_restraints 0
_refine_ls_restrained_S_all 0.983
_refine_ls_R_factor_all 0.062
_refine_ls_R_factor_gt 0.0422
_refine_ls_shift/su_max 0.001
_refine_ls_shift/su_mean 0
_refine_ls_structure_factor_coef Fsqd
_refine_ls_weighting_details 'w=1/[\s^2^(Fo^2^)+(0.0800P)^2^+0.1300P] where P=(Fo^2^+2Fc^2^)/3'
_refine_ls_weighting_scheme calc
_refine_ls_wR_factor_gt 0.1183
_refine_ls_wR_factor_ref 0.135
_reflns_Friedel_coverage 0
_reflns_number_gt 2510
_reflns_number_total 3366
_reflns_threshold_expression 'I > 2\s(I)'
_cod_data_source_file c9ce01750j2.cif
_cod_data_source_block 23
_cod_depositor_comments 'Adding full bibliography for 7239687--7239699.cif.'
_cod_database_code 7239694

loop_
_symmetry_equiv_pos_as_xyz
'x, y, z'
'-x, -y, -z'

loop_
_atom_site_label
_atom_site_type_symbol
_atom_site_fract_x
_atom_site_fract_y
_atom_site_fract_z
_atom_site_U_iso_or_equiv
_atom_site_adp_type
_atom_site_occupancy
_atom_site_site_symmetry_order
_atom_site_calc_flag
_atom_site_refinement_flags_posn
_atom_site_refinement_flags_adp
S1 S 0.59667(8) 0.00108(5) 0.17395(4) 0.0538(2) Uani 1 1 d . .
O1 O 0.7830(2) 0.07372(17) 0.22712(13) 0.0704(5) Uani 1 1 d . .
O2 O 0.6141(3) -0.08814(17) 0.09208(11) 0.0723(5) Uani 1 1 d . .
N1 N 0.4528(3) 0.09996(18) 0.12826(14) 0.0572(5) Uani 1 1 d . .
C1 C 0.4302(3) 0.2297(2) 0.17121(14) 0.0490(5) Uani 1 1 d . .
C2 C 0.6069(4) 0.3372(2) 0.1487(3) 0.0794(8) Uani 1 1 d . .
H2A H 0.613666 0.338129 0.076718 0.095 Uiso 1 1 calc R U
H2B H 0.736643 0.318614 0.180535 0.095 Uiso 1 1 calc R U
C3 C 0.5748(5) 0.4727(3) 0.1879(3) 0.0998(11) Uani 1 1 d . .
H3A H 0.690636 0.541431 0.17407 0.12 Uiso 1 1 calc R U
C4 C 0.5638(5) 0.4702(3) 0.2991(3) 0.1124(13) Uani 1 1 d . .
H4A H 0.545919 0.556438 0.324473 0.135 Uiso 1 1 calc R U
H4B H 0.692171 0.451504 0.332459 0.135 Uiso 1 1 calc R U
C5 C 0.3823(5) 0.3632(3) 0.3224(2) 0.0808(8) Uani 1 1 d . .
H5A H 0.375556 0.363063 0.395198 0.097 Uiso 1 1 calc R U
C6 C 0.4128(4) 0.2267(2) 0.28397(16) 0.0658(6) Uani 1 1 d . .
H6A H 0.537366 0.204984 0.319059 0.079 Uiso 1 1 calc R U
H6B H 0.296493 0.159273 0.296611 0.079 Uiso 1 1 calc R U
C7 C 0.2289(3) 0.2617(2) 0.11889(16) 0.0623(6) Uani 1 1 d . .
H7A H 0.234782 0.262406 0.046837 0.075 Uiso 1 1 calc R U
H7B H 0.113343 0.193762 0.131685 0.075 Uiso 1 1 calc R U
C8 C 0.1966(4) 0.3976(3) 0.15799(19) 0.0686(6) Uani 1 1 d . .
H8A H 0.067448 0.417078 0.124181 0.082 Uiso 1 1 calc R U
C9 C 0.3751(5) 0.5032(3) 0.1365(3) 0.0934(10) Uani 1 1 d . .
H9A H 0.355218 0.589493 0.160824 0.112 Uiso 1 1 calc R U
H9B H 0.381508 0.505695 0.064493 0.112 Uiso 1 1 calc R U
C10 C 0.1830(4) 0.3925(3) 0.2699(2) 0.0749(7) Uani 1 1 d . .
H10A H 0.158713 0.476936 0.295906 0.09 Uiso 1 1 calc R U
H10B H 0.068373 0.32386 0.282689 0.09 Uiso 1 1 calc R U
C11 C 0.4523(3) -0.09406(18) 0.26050(13) 0.0460(4) Uani 1 1 d . .
C12 C 0.2494(3) -0.1593(2) 0.22655(15) 0.0531(5) Uani 1 1 d . .
C13 C 0.1364(4) -0.2307(2) 0.29472(18) 0.0649(6) Uani 1 1 d . .
H13A H 0.001831 -0.273392 0.273238 0.078 Uiso 1 1 calc R U
C14 C 0.2150(4) -0.2414(2) 0.39327(17) 0.0674(6) Uani 1 1 d . .
C15 C 0.4140(4) -0.1798(2) 0.42285(15) 0.0623(6) Uani 1 1 d . .
H15A H 0.468954 -0.187951 0.488765 0.075 Uiso 1 1 calc R U
C16 C 0.5387(3) -0.1058(2) 0.35990(14) 0.0509(5) Uani 1 1 d . .
C17 C 0.1455(4) -0.1601(3) 0.12058(18) 0.0741(7) Uani 1 1 d . .
H17A H 0.03134 -0.2335 0.109694 0.111 Uiso 1 1 calc R U
H17B H 0.243 -0.169016 0.073831 0.111 Uiso 1 1 calc R U
H17C H 0.095991 -0.078451 0.11078 0.111 Uiso 1 1 calc R U
C18 C 0.0854(6) -0.3208(3) 0.4646(2) 0.1068(11) Uani 1 1 d . .
H18A H 0.098945 -0.271256 0.527647 0.16 Uiso 1 1 calc R U
H18B H 0.131699 -0.403398 0.475214 0.16 Uiso 1 1 calc R U
H18C H -0.05685 -0.338308 0.436293 0.16 Uiso 1 1 calc R U
C19 C 0.7560(4) -0.0452(3) 0.40436(17) 0.0750(7) Uani 1 1 d . .
H19A H 0.779588 -0.07264 0.471895 0.113 Uiso 1 1 calc R U
H19B H 0.773462 0.04995 0.404959 0.113 Uiso 1 1 calc R U
H19C H 0.853183 -0.07428 0.364496 0.113 Uiso 1 1 calc R U
H1 H 0.420(4) 0.088(2) 0.0715(19) 0.066(7) Uiso 1 1 d . .

loop_
_atom_site_aniso_label
_atom_site_aniso_U_11
_atom_site_aniso_U_22
_atom_site_aniso_U_33
_atom_site_aniso_U_23
_atom_site_aniso_U_13
_atom_site_aniso_U_12
S1 0.0618(3) 0.0617(3) 0.0441(3) 0.0088(2) 0.0146(2) 0.0217(2)
O1 0.0529(9) 0.0796(11) 0.0790(11) 0.0171(9) 0.0101(8) 0.0099(8)
O2 0.1027(12) 0.0818(11) 0.0476(8) 0.0077(7) 0.0264(8) 0.0466(10)
N1 0.0806(13) 0.0586(11) 0.0375(9) 0.0053(8) 0.0072(8) 0.0256(9)
C1 0.0518(11) 0.0510(11) 0.0466(10) 0.0090(8) 0.0103(8) 0.0121(9)
C2 0.0581(14) 0.0647(15) 0.119(2) 0.0153(14) 0.0286(14) 0.0077(12)
C3 0.0715(18) 0.0603(16) 0.166(4) 0.0101(19) 0.030(2) -0.0023(13)
C4 0.086(2) 0.080(2) 0.160(4) -0.044(2) -0.028(2) 0.0169(17)
C5 0.109(2) 0.0774(17) 0.0594(14) -0.0116(12) -0.0009(14) 0.0350(16)
C6 0.0872(16) 0.0670(14) 0.0465(11) 0.0008(10) 0.0049(11) 0.0250(12)
C7 0.0599(13) 0.0756(15) 0.0546(12) 0.0094(11) 0.0069(10) 0.0199(11)
C8 0.0610(13) 0.0766(15) 0.0751(15) 0.0161(12) 0.0103(11) 0.0279(12)
C9 0.107(2) 0.0666(16) 0.122(2) 0.0316(16) 0.0436(19) 0.0325(16)
C10 0.0811(17) 0.0723(15) 0.0797(17) 0.0019(13) 0.0250(13) 0.0277(13)
C11 0.0585(11) 0.0436(10) 0.0383(9) 0.0005(7) 0.0065(8) 0.0154(8)
C12 0.0650(13) 0.0479(11) 0.0454(10) -0.0044(8) 0.0017(9) 0.0114(9)
C13 0.0716(15) 0.0514(12) 0.0664(14) -0.0062(10) 0.0105(11) -0.0029(10)
C14 0.1002(19) 0.0443(11) 0.0567(13) 0.0022(10) 0.0224(12) 0.0029(12)
C15 0.0945(17) 0.0555(12) 0.0388(10) 0.0073(9) 0.0071(10) 0.0181(12)
C16 0.0655(12) 0.0504(11) 0.0394(9) -0.0017(8) 0.0022(8) 0.0207(9)
C17 0.0766(16) 0.0819(17) 0.0575(13) -0.0027(12) -0.0120(11) 0.0105(13)
C18 0.153(3) 0.0778(19) 0.0787(19) 0.0102(15) 0.0395(19) -0.0249(19)
C19 0.0680(15) 0.105(2) 0.0506(12) 0.0011(13) -0.0071(11) 0.0220(14)

loop_
_atom_type_symbol
_atom_type_description
_atom_type_scat_dispersion_real
_atom_type_scat_dispersion_imag
_atom_type_scat_source
C C 0.0181 0.0091 'International Tables Vol C Tables 4.2.6.8 and 6.1.1.4'
H H 0 0 'International Tables Vol C Tables 4.2.6.8 and 6.1.1.4'
N N 0.0311 0.018 'International Tables Vol C Tables 4.2.6.8 and 6.1.1.4'
O O 0.0492 0.0322 'International Tables Vol C Tables 4.2.6.8 and 6.1.1.4'
S S 0.3331 0.5567 'International Tables Vol C Tables 4.2.6.8 and 6.1.1.4'

loop_
_geom_angle_atom_site_label_1
_geom_angle_atom_site_label_2
_geom_angle_atom_site_label_3
_geom_angle
O1 S1 O2 117.74(10)
O1 S1 N1 110.75(10)
O2 S1 N1 105.97(10)
O1 S1 C11 108.79(9)
O2 S1 C11 107.18(10)
N1 S1 C11 105.72(9)
C1 N1 S1 127.90(15)
C1 N1 H1 115.7(19)
S1 N1 H1 113.6(19)
N1 C1 C2 110.46(17)
N1 C1 C6 112.15(16)
C2 C1 C6 111.1(2)
N1 C1 C7 106.88(17)
C2 C1 C7 108.07(18)
C6 C1 C7 107.96(17)
C1 C2 C3 110.00(19)
C1 C2 H2A 109.7
C3 C2 H2A 109.7
C1 C2 H2B 109.7
C3 C2 H2B 109.7
H2A C2 H2B 108.2
C4 C3 C9 109.3(3)
C4 C3 C2 109.3(3)
C9 C3 C2 109.7(3)
C4 C3 H3A 109.5
C9 C3 H3A 109.5
C2 C3 H3A 109.5
C3 C4 C5 110.4(2)
C3 C4 H4A 109.6
C5 C4 H4A 109.6
C3 C4 H4B 109.6
C5 C4 H4B 109.6
H4A C4 H4B 108.1
C10 C5 C6 108.9(2)
C10 C5 C4 109.3(2)
C6 C5 C4 109.5(2)
C10 C5 H5A 109.7
C6 C5 H5A 109.7
C4 C5 H5A 109.7
C1 C6 C5 109.15(19)
C1 C6 H6A 109.8
C5 C6 H6A 109.8
C1 C6 H6B 109.8
C5 C6 H6B 109.8
H6A C6 H6B 108.3
C8 C7 C1 110.08(18)
C8 C7 H7A 109.6
C1 C7 H7A 109.6
C8 C7 H7B 109.6
C1 C7 H7B 109.6
H7A C7 H7B 108.2
C9 C8 C10 110.6(2)
C9 C8 C7 109.41(19)
C10 C8 C7 108.4(2)
C9 C8 H8A 109.5
C10 C8 H8A 109.5
C7 C8 H8A 109.5
C8 C9 C3 109.5(2)
C8 C9 H9A 109.8
C3 C9 H9A 109.8
C8 C9 H9B 109.8
C3 C9 H9B 109.8
H9A C9 H9B 108.2
C5 C10 C8 109.6(2)
C5 C10 H10A 109.7
C8 C10 H10A 109.7
C5 C10 H10B 109.7
C8 C10 H10B 109.7
H10A C10 H10B 108.2
C12 C11 C16 120.63(18)
C12 C11 S1 118.19(14)
C16 C11 S1 121.18(16)
C13 C12 C11 117.92(19)
C13 C12 C17 116.8(2)
C11 C12 C17 125.22(19)
C14 C13 C12 122.8(2)
C14 C13 H13A 118.6
C12 C13 H13A 118.6
C15 C14 C13 117.7(2)
C15 C14 C18 121.6(2)
C13 C14 C18 120.7(3)
C14 C15 C16 123.57(19)
C14 C15 H15A 118.2
C16 C15 H15A 118.2
C15 C16 C11 117.4(2)
C15 C16 C19 116.82(19)
C11 C16 C19 125.82(19)
C12 C17 H17A 109.5
C12 C17 H17B 109.5
H17A C17 H17B 109.5
C12 C17 H17C 109.5
H17A C17 H17C 109.5
H17B C17 H17C 109.5
C14 C18 H18A 109.5
C14 C18 H18B 109.5
H18A C18 H18B 109.5
C14 C18 H18C 109.5
H18A C18 H18C 109.5
H18B C18 H18C 109.5
C16 C19 H19A 109.5
C16 C19 H19B 109.5
H19A C19 H19B 109.5
C16 C19 H19C 109.5
H19A C19 H19C 109.5
H19B C19 H19C 109.5

loop_
_geom_bond_atom_site_label_1
_geom_bond_atom_site_label_2
_geom_bond_distance
S1 O1 1.4253(17)
S1 O2 1.4348(16)
S1 N1 1.6028(18)
S1 C11 1.7809(19)
N1 C1 1.471(3)
N1 H1 0.77(2)
C1 C2 1.517(3)
C1 C6 1.527(3)
C1 C7 1.533(3)
C2 C3 1.529(4)
C2 H2A 0.97
C2 H2B 0.97
C3 C4 1.499(5)
C3 C9 1.512(5)
C3 H3A 0.98
C4 C5 1.539(5)
C4 H4A 0.97
C4 H4B 0.97
C5 C10 1.511(4)
C5 C6 1.531(3)
C5 H5A 0.98
C6 H6A 0.97
C6 H6B 0.97
C7 C8 1.532(3)
C7 H7A 0.97
C7 H7B 0.97
C8 C9 1.509(4)
C8 C10 1.513(3)
C8 H8A 0.98
C9 H9A 0.97
C9 H9B 0.97
C10 H10A 0.97
C10 H10B 0.97
C11 C12 1.408(3)
C11 C16 1.409(3)
C12 C13 1.384(3)
C12 C17 1.508(3)
C13 C14 1.381(3)
C13 H13A 0.93
C14 C15 1.365(3)
C14 C18 1.509(3)
C15 C16 1.388(3)
C15 H15A 0.93
C16 C19 1.511(3)
C17 H17A 0.96
C17 H17B 0.96
C17 H17C 0.96
C18 H18A 0.96
C18 H18B 0.96
C18 H18C 0.96
C19 H19A 0.96
C19 H19B 0.96
C19 H19C 0.96

loop_
_geom_hbond_atom_site_label_D
_geom_hbond_atom_site_label_H
_geom_hbond_atom_site_label_A
_geom_hbond_distance_DH
_geom_hbond_distance_HA
_geom_hbond_distance_DA
_geom_hbond_angle_DHA
_geom_hbond_site_symmetry_A
N1 H1 O2 0.77(2) 2.18(3) 2.932(2) 167(2) 2_655

loop_
_geom_torsion_atom_site_label_1
_geom_torsion_atom_site_label_2
_geom_torsion_atom_site_label_3
_geom_torsion_atom_site_label_4
_geom_torsion
O1 S1 N1 C1 -33.5(2)
O2 S1 N1 C1 -162.32(17)
C11 S1 N1 C1 84.13(19)
S1 N1 C1 C2 80.8(2)
S1 N1 C1 C6 -43.7(3)
S1 N1 C1 C7 -161.87(16)
N1 C1 C2 C3 176.5(2)
C6 C1 C2 C3 -58.4(3)
C7 C1 C2 C3 59.9(3)
C1 C2 C3 C4 59.1(3)
C1 C2 C3 C9 -60.7(3)
C9 C3 C4 C5 59.8(3)
C2 C3 C4 C5 -60.2(3)
C3 C4 C5 C10 -59.0(3)
C3 C4 C5 C6 60.2(3)
N1 C1 C6 C5 -178.05(19)
C2 C1 C6 C5 57.8(3)
C7 C1 C6 C5 -60.6(3)
C10 C5 C6 C1 61.8(3)
C4 C5 C6 C1 -57.7(3)
N1 C1 C7 C8 -178.71(16)
C2 C1 C7 C8 -59.8(2)
C6 C1 C7 C8 60.5(2)
C1 C7 C8 C9 60.2(3)
C1 C7 C8 C10 -60.6(2)
C10 C8 C9 C3 59.7(3)
C7 C8 C9 C3 -59.6(3)
C4 C3 C9 C8 -59.9(3)
C2 C3 C9 C8 59.9(3)
C6 C5 C10 C8 -62.0(3)
C4 C5 C10 C8 57.7(3)
C9 C8 C10 C5 -59.0(3)
C7 C8 C10 C5 61.0(3)
O1 S1 C11 C12 171.39(15)
O2 S1 C11 C12 -60.31(17)
N1 S1 C11 C12 52.41(17)
O1 S1 C11 C16 -9.55(19)
O2 S1 C11 C16 118.76(17)
N1 S1 C11 C16 -128.53(16)
C16 C11 C12 C13 2.3(3)
S1 C11 C12 C13 -178.67(15)
C16 C11 C12 C17 -176.4(2)
S1 C11 C12 C17 2.7(3)
C11 C12 C13 C14 -0.7(3)
C17 C12 C13 C14 178.1(2)
C12 C13 C14 C15 -1.0(4)
C12 C13 C14 C18 -179.9(2)
C13 C14 C15 C16 1.2(3)
C18 C14 C15 C16 -180.0(2)
C14 C15 C16 C11 0.4(3)
C14 C15 C16 C19 -179.5(2)
C12 C11 C16 C15 -2.1(3)
S1 C11 C16 C15 178.84(14)
C12 C11 C16 C19 177.7(2)
S1 C11 C16 C19 -1.3(3)
